data_7222217
loop_
_publ_author_name
'Sasaki, Y.'
'Doi, Y.'
'Hinatsu, Y.'

_publ_section_title
;
 Magnetic and calorimetric studies of double perovskites Ba2 Ln Re O6 (Ln
 = Y, Nd, Sm-Lu)
;
_journal_name_full 'Journal of Materials Chemistry'
_journal_page_first 2361
_journal_page_last 2366
_journal_volume 12
_journal_year 2002
_chemical_formula_sum 'Ba2 O6 Re Y'
_chemical_name_systematic 'Ba2 Y (Re O6)'
_space_group_IT_number 14
_symmetry_space_group_name_Hall '-P 2yn'
_symmetry_space_group_name_H-M 'P 1 21/n 1'
_cell_angle_alpha 90
_cell_angle_beta 90.026
_cell_angle_gamma 90
_cell_formula_units_Z 2
_cell_length_a 5.9205
_cell_length_b 5.9202
_cell_length_c 8.375
_cell_volume 293.548
_citation_journal_id_ASTM JMACEP
_cod_data_source_file Sasaki_JMACEP_2002_1964.cif
_cod_data_source_block Ba2O6Re1Y1
_cod_original_cell_volume 293.5482
_cod_original_sg_symbol_Hall '-P 2ybc (x-z,y,z)'
_cod_original_formula_sum 'Ba2 O6 Re1 Y1'
_cod_database_code 7222217

loop_
_symmetry_equiv_pos_as_xyz
x,y,z
-x+1/2,y+1/2,-z+1/2
-x,-y,-z
x-1/2,-y-1/2,z-1/2

loop_
_atom_site_label
_atom_site_type_symbol
_atom_site_fract_x
_atom_site_fract_y
_atom_site_fract_z
_atom_site_occupancy
_atom_site_U_iso_or_equiv
O2 O-2 0.21 0.71 0 1 0.0
Ba1 Ba+2 0.003 0.002 0.243 1 0.0
Y1 Y+3 0.5 0 0 1 0.0
O3 O-2 0.01 0.51 0.241 1 0.0
Re1 Re+5 0.5 0 0.5 1 0.0
O1 O-2 0.24 0.26 0 1 0.0
